data_2100089
loop_
_publ_author_name
'Richard E. Marsh'

_publ_section_title
;
 Space group <i>P</i>1: an update
;
_journal_issue 3
_journal_name_full 'Acta Crystallographica Section B'
_journal_page_first 359
_journal_page_last 359
_journal_paper_doi 10.1107/S0108768105009651
_journal_volume 61
_journal_year 2005
_chemical_formula_moiety 'C6 N6 Se6 Br8 Mo6, 2(C16 H36 N), 2(C3 H6 O)'
_chemical_formula_sum 'C44 H84 Br8 Mo6 N8 O2 Se6'
_space_group_crystal_system triclinic
_space_group_IT_number 2
_space_group_name_Hall '-P 1'
_space_group_name_H-M_alt 'P -1'
_symmetry_space_group_name_H-M 'P -1'
_audit_creation_method CRYM
_cell_angle_alpha 78.48
_cell_angle_beta 81.92
_cell_angle_gamma 83.11
_cell_formula_units_Z 1
_cell_length_a 11.0140
_cell_length_b 12.7160
_cell_length_c 13.3230
_cell_volume 1802.061
_cod_data_source_file bk0148.cif
_cod_data_source_block TULLAN
_cod_depositor_comments
;
  Added moiety chemical formula and Z value from Marsh (2005) paper.
  The summary chemical formula is calculated from moiety formula using
  AdHocParser
  (svn://www.crystallography.net/cod-tools/trunk/Formulae/AdHocParser.yp,
  revision 1441.)

  Andrius Merkys
  2013-11-11
;
_cod_original_sg_symbol_H-M P-1
_cod_original_formula_sum 'not given'
_cod_database_code 2100089

loop_
_space_group_symop_id
_space_group_symop_operation_xyz
1 x,y,z
2 -x,-y,-z

loop_
_atom_site_label
_atom_site_fract_x
_atom_site_fract_y
_atom_site_fract_z
_atom_site_type_symbol
Mo1 0.04625 -0.11375 0.10280 Mo
Mo2 0.15935 -0.00695 -0.06675 Mo
Mo3 0.04010 0.09665 0.07460 Mo
Br1 0.07290 0.00970 -0.24000 Br
Br2 0.24270 -0.02190 0.10870 Br
Br3 0.15150 0.20070 -0.09330 Br
Br4 0.16415 -0.21600 -0.03815 Br
Se1 0.13845 -0.41295 0.39690 Se
Se2 0.55875 -0.02840 -0.29720 Se
Se3 0.10815 0.28405 0.34780 Se
N1 0.09845 -0.24190 0.22055 N
N2 0.33880 -0.01520 -0.14805 N
N3 0.08390 0.20130 0.16425 N
C1 0.11560 -0.30925 0.28995 C
C2 0.42445 -0.02115 -0.20725 C
C3 0.09685 0.23320 0.23820 C
N7 0.59430 0.32900 0.35165 N
C7 0.53015 0.32545 0.25820 C
C8 0.44765 0.42510 0.22125 C
C9 0.39265 0.41210 0.12805 C
C10 0.30700 0.50520 0.09105 C
C11 0.66615 0.21970 0.37570 C
C12 0.73615 0.20160 0.46895 C
C13 0.79805 0.08850 0.48745 C
C14 0.86785 0.06640 0.58015 C
C15 0.50255 0.35150 0.44215 C
C16 0.41305 0.26685 0.48510 C
C17 0.31255 0.30990 0.56090 C
C18 0.22785 0.22690 0.61460 C
C19 0.67815 0.41785 0.32975 C
C20 0.77790 0.41650 0.23800 C
C21 0.86095 0.50605 0.23295 C
C22 0.95185 0.51570 0.13615 C
C39 -0.47005 -0.19480 0.03685 C
C40 -0.46475 -0.27625 0.13655 C
O1 -0.38720 -0.35315 0.14150 O
C41 -0.55980 -0.26490 0.22345 C
H1 0.48165 0.26445 0.27475 H
H2 0.59260 0.31345 0.20195 H
H3 0.38235 0.43655 0.27535 H
H4 0.49425 0.48690 0.20490 H
H5 0.35110 0.34740 0.14485 H
H6 0.45930 0.40255 0.07450 H
H7 0.27885 0.49065 0.02690 H
H8 0.34775 0.56940 0.06675 H
H9 0.23940 0.51400 0.13715 H
H10 0.60955 0.16485 0.38635 H
H11 0.72415 0.20990 0.31590 H
H12 0.79755 0.25270 0.45760 H
H13 0.67965 0.21330 0.52930 H
H14 0.85460 0.07740 0.42695 H
H15 0.73635 0.03780 0.49760 H
H16 0.90580 -0.00630 0.58925 H
H17 0.81190 0.07595 0.64045 H
H18 0.93015 0.11550 0.56985 H
H19 0.45615 0.41950 0.42260 H
H20 0.54790 0.35795 0.49670 H
H21 0.37685 0.24950 0.42915 H
H22 0.45610 0.20200 0.51905 H
H23 0.26535 0.37095 0.52445 H
H24 0.35035 0.33475 0.61220 H
H25 0.16720 0.25795 0.66150 H
H26 0.27360 0.16710 0.65215 H
H27 0.18860 0.20330 0.56435 H
H28 0.71790 0.41510 0.39090 H
H29 0.62775 0.48620 0.31835 H
H30 0.74035 0.42760 0.17470 H
H31 0.82645 0.34715 0.24555 H
H32 0.81105 0.57395 0.23390 H
H33 0.90520 0.49010 0.29280 H
H34 1.00300 0.57205 0.13445 H
H35 0.90800 0.53245 0.07700 H
H36 1.00195 0.44875 0.13575 H
